data_7011946
loop_
_publ_author_name
'Susana M. O. Quintal'
'Helena I. S. Nogueira'
'Vitor F\'elix'
'Michael G. B. Drew'

_publ_section_title
;
 Coordination modes of 2-mercaptonicotinic acid: synthesis and crystal
 structures of palladium(II), platinum(II), rhenium(III) and
 molybdenum(VI) complexes
;
_journal_issue 23
_journal_name_full 'J. Chem. Soc., Dalton Trans.'
_journal_page_first 4479
_journal_page_last 4487
_journal_paper_doi 10.1039/b206101e
_journal_year 2002
_chemical_formula_sum 'C14 H12 Mo N2 O6 S2'
_chemical_formula_weight 464.32
_chemical_name_systematic
; 
? 
;
_space_group_IT_number 61
_symmetry_cell_setting orthorhombic
_symmetry_space_group_name_Hall '-P 2ac 2ab'
_symmetry_space_group_name_H-M 'P b c a'
_atom_sites_solution_hydrogens geom
_atom_sites_solution_primary direct
_atom_sites_solution_secondary difmap
_audit_creation_method SHELXL-97
_cell_angle_alpha 90.00
_cell_angle_beta 90.00
_cell_angle_gamma 90.00
_cell_formula_units_Z 8
_cell_length_a 8.128(14)
_cell_length_b 28.616(35)
_cell_length_c 14.941(17)
_cell_measurement_temperature 293(2)
_cell_volume 3475(8)
_computing_molecular_graphics 'Platon (Spek, 1999)'
_computing_publication_material 'Platon (Spek, 1999)'
_computing_structure_refinement 'SHELXL-97 (Sheldrick, 1997)'
_computing_structure_solution 'SHELXS-97 (Sheldrick, 1990)'
_diffrn_ambient_temperature 293(2)
_diffrn_measured_fraction_theta_full 0.803
_diffrn_measured_fraction_theta_max 0.803
_diffrn_measurement_device_type 'Mar research imgale plate system'
_diffrn_radiation_monochromator graphite
_diffrn_radiation_source 'fine-focus sealed tube'
_diffrn_radiation_type MoK\a
_diffrn_radiation_wavelength 0.71073
_diffrn_reflns_av_R_equivalents 0.0226
_diffrn_reflns_av_sigmaI/netI 0.0201
_diffrn_reflns_limit_h_max 8
_diffrn_reflns_limit_h_min 0
_diffrn_reflns_limit_k_max 34
_diffrn_reflns_limit_k_min -34
_diffrn_reflns_limit_l_max 18
_diffrn_reflns_limit_l_min -18
_diffrn_reflns_number 11034
_diffrn_reflns_theta_full 26.06
_diffrn_reflns_theta_max 26.06
_diffrn_reflns_theta_min 2.73
_exptl_absorpt_coefficient_mu 1.028
_exptl_crystal_colour brown
_exptl_crystal_density_diffrn 1.775
_exptl_crystal_density_method 'not measured'
_exptl_crystal_F_000 1856
_refine_diff_density_max 0.701
_refine_diff_density_min -0.758
_refine_diff_density_rms 0.093
_refine_ls_extinction_coef 0.00105(11)
_refine_ls_extinction_expression Fc^*^=kFc[1+0.001xFc^2^\l^3^/sin(2\q)]^-1/4^
_refine_ls_extinction_method SHELXL
_refine_ls_goodness_of_fit_ref 1.191
_refine_ls_hydrogen_treatment mixed
_refine_ls_matrix_type full
_refine_ls_number_parameters 229
_refine_ls_number_reflns 3113
_refine_ls_number_restraints 0
_refine_ls_restrained_S_all 1.191
_refine_ls_R_factor_all 0.0584
_refine_ls_R_factor_gt 0.0441
_refine_ls_shift/su_max 0.001
_refine_ls_shift/su_mean 0.000
_refine_ls_structure_factor_coef Fsqd
_refine_ls_weighting_details 'w=1/[\s^2^(Fo^2^)+(0.0127P)^2^+12.8947P] where P=(Fo^2^+2Fc^2^)/3'
_refine_ls_weighting_scheme calc
_refine_ls_wR_factor_gt 0.0843
_refine_ls_wR_factor_ref 0.0909
_reflns_number_gt 2577
_reflns_number_total 3113
_reflns_threshold_expression >2sigma(I)
_cod_data_source_file b206101e.txt
_cod_data_source_block compound_8
_cod_depositor_comments
;
The following automatic conversions were performed:
'_symmetry_cell_setting' value 'Orthorhombic' changed to 'orthorhombic'
according to '/home/saulius/struct/CIF-dictionaries/cif_core.dic'
dictionary named 'cif_core.dic' version 2.4.1 from 2010-06-29.

Automatic conversion script
Id: cif_fix_enum 1527 2010-12-29 10:47:43Z saulius 

The following automatic conversions were performed:

'_refine_ls_weighting_scheme' value 'calc
w=1/[\s^2^(Fo^2^)+(0.0127P)^2^+12.8947P] where P=(Fo^2^+2Fc^2^)/3'
was changed to 'calc'. New tag '_refine_ls_weighting_details' was
created. The value of the new tag was set to
'w=1/[\s^2^(Fo^2^)+(0.0127P)^2^+12.8947P] where P=(Fo^2^+2Fc^2^)/3'.

Automatic conversion script
Id: cif_fix_values 3143 2015-03-26 13:38:13Z robertas 
;
_cod_original_sg_symbol_H-M Pbca
_cod_database_code 7011946

loop_
_symmetry_equiv_pos_as_xyz
'x, y, z'
'-x, y+1/2, -z+1/2'
'x+1/2, -y+1/2, -z'
'-x+1/2, -y, z+1/2'
'-x, -y, -z'
'x, -y-1/2, z-1/2'
'-x-1/2, y-1/2, z'
'x-1/2, y, -z-1/2'

loop_
_atom_site_label
_atom_site_type_symbol
_atom_site_fract_x
_atom_site_fract_y
_atom_site_fract_z
_atom_site_U_iso_or_equiv
_atom_site_adp_type
_atom_site_occupancy
_atom_site_calc_flag
_atom_site_refinement_flags
_atom_site_disorder_assembly
_atom_site_disorder_group
Mo Mo 0.09002(5) 0.378115(13) 0.05336(3) 0.03375(14) Uani 1 d . . .
S1 S 0.11858(18) 0.44396(4) 0.15721(8) 0.0432(3) Uani 1 d . . .
C12 C 0.2064(6) 0.47343(14) 0.0654(3) 0.0313(10) Uani 1 d . . .
N11 N 0.2128(5) 0.44410(13) -0.0054(2) 0.0361(9) Uani 1 d . . .
C16 C 0.2684(7) 0.45975(17) -0.0844(3) 0.0418(12) Uani 1 d . . .
H16 H 0.2701 0.4396 -0.1332 0.050 Uiso 1 calc R . .
C15 C 0.3230(7) 0.50493(17) -0.0951(3) 0.0445(12) Uani 1 d . . .
H15 H 0.3591 0.5154 -0.1506 0.053 Uiso 1 calc R . .
C14 C 0.3235(6) 0.53455(17) -0.0221(3) 0.0418(12) Uani 1 d . . .
H14 H 0.3628 0.5649 -0.0279 0.050 Uiso 1 calc R . .
C13 C 0.2653(6) 0.51899(14) 0.0599(3) 0.0336(10) Uani 1 d . . .
C17 C 0.2649(7) 0.54978(15) 0.1405(3) 0.0390(11) Uani 1 d . . .
O18 O 0.3752(5) 0.58414(11) 0.1328(2) 0.0451(8) Uani 1 d . . .
O19 O 0.1776(5) 0.54432(12) 0.2045(2) 0.0595(11) Uani 1 d . . .
C20 C 0.3836(8) 0.61631(17) 0.2075(4) 0.0582(15) Uani 1 d . . .
H20A H 0.2794 0.6317 0.2145 0.070 Uiso 1 calc R . .
H20B H 0.4674 0.6392 0.1963 0.070 Uiso 1 calc R . .
H20C H 0.4095 0.5994 0.2611 0.070 Uiso 1 calc R . .
S2 S 0.22311(16) 0.33025(4) -0.06119(8) 0.0392(3) Uani 1 d . . .
C22 C 0.3965(6) 0.33181(14) 0.0091(3) 0.0315(9) Uani 1 d . . .
N21 N 0.3633(5) 0.36002(12) 0.0806(2) 0.0324(8) Uani 1 d . . .
C26 C 0.4748(6) 0.36462(17) 0.1459(3) 0.0386(11) Uani 1 d . . .
H26 H 0.4503 0.3832 0.1952 0.046 Uiso 1 calc R . .
C25 C 0.6247(6) 0.34251(18) 0.1419(3) 0.0453(12) Uani 1 d . . .
H25 H 0.7000 0.3456 0.1884 0.054 Uiso 1 calc R . .
C24 C 0.6621(6) 0.31570(17) 0.0678(3) 0.0416(11) Uani 1 d . . .
H24 H 0.7643 0.3013 0.0637 0.050 Uiso 1 calc R . .
C23 C 0.5478(6) 0.31016(15) -0.0007(3) 0.0333(10) Uani 1 d . . .
C27 C 0.5859(7) 0.28265(16) -0.0831(3) 0.0426(12) Uani 1 d . . .
O28 O 0.7461(5) 0.27645(13) -0.0937(2) 0.0548(10) Uani 1 d . . .
O29 O 0.4830(5) 0.26982(14) -0.1353(3) 0.0623(11) Uani 1 d . . .
C30 C 0.7958(8) 0.2545(2) -0.1766(4) 0.0687(19) Uani 1 d . . .
H30A H 0.7453 0.2243 -0.1813 0.082 Uiso 1 calc R . .
H30B H 0.9133 0.2511 -0.1774 0.082 Uiso 1 calc R . .
H30C H 0.7620 0.2736 -0.2261 0.082 Uiso 1 calc R . .
O1 O 0.0312(4) 0.34182(11) 0.1373(2) 0.0442(8) Uani 1 d . . .
O2 O -0.0789(5) 0.38748(12) -0.0114(2) 0.0512(9) Uani 1 d . . .

loop_
_atom_site_aniso_label
_atom_site_aniso_U_11
_atom_site_aniso_U_22
_atom_site_aniso_U_33
_atom_site_aniso_U_23
_atom_site_aniso_U_13
_atom_site_aniso_U_12
Mo 0.0293(3) 0.0368(2) 0.0352(2) 0.00094(16) -0.00193(16) 0.00056(16)
S1 0.0583(9) 0.0415(6) 0.0297(6) -0.0004(5) 0.0121(5) -0.0047(6)
C12 0.035(3) 0.031(2) 0.027(2) 0.0035(17) -0.0009(18) 0.0036(17)
N11 0.041(3) 0.039(2) 0.0285(19) -0.0037(15) 0.0011(16) 0.0025(17)
C16 0.049(3) 0.052(3) 0.024(2) 0.000(2) 0.003(2) 0.007(2)
C15 0.056(4) 0.052(3) 0.026(2) 0.008(2) 0.008(2) 0.002(2)
C14 0.046(3) 0.045(3) 0.034(2) 0.009(2) 0.006(2) 0.000(2)
C13 0.036(3) 0.034(2) 0.032(2) -0.0023(18) 0.0013(19) 0.0057(18)
C17 0.051(3) 0.033(2) 0.033(2) 0.0021(18) 0.000(2) 0.004(2)
O18 0.051(2) 0.0385(17) 0.0460(19) -0.0020(14) 0.0026(16) -0.0042(15)
O19 0.090(3) 0.051(2) 0.0375(19) -0.0060(16) 0.022(2) -0.013(2)
C20 0.075(5) 0.041(3) 0.059(3) -0.008(2) 0.003(3) -0.008(3)
S2 0.0359(8) 0.0461(6) 0.0355(6) -0.0074(5) -0.0115(5) 0.0053(5)
C22 0.032(3) 0.033(2) 0.030(2) 0.0015(17) -0.0056(18) -0.0058(18)
N21 0.029(2) 0.0389(19) 0.0290(18) -0.0013(15) -0.0042(15) -0.0010(15)
C26 0.037(3) 0.053(3) 0.026(2) -0.0007(19) -0.0020(19) -0.011(2)
C25 0.031(3) 0.070(3) 0.035(3) 0.004(2) -0.008(2) -0.011(2)
C24 0.026(3) 0.054(3) 0.045(3) 0.010(2) 0.000(2) 0.000(2)
C23 0.033(3) 0.035(2) 0.032(2) 0.0042(18) 0.0017(18) -0.0017(18)
C27 0.045(4) 0.040(2) 0.042(3) 0.005(2) 0.004(2) 0.006(2)
O28 0.044(3) 0.070(2) 0.051(2) -0.0008(18) 0.0126(18) 0.0148(18)
O29 0.056(3) 0.078(3) 0.053(2) -0.025(2) -0.006(2) 0.012(2)
C30 0.076(5) 0.071(4) 0.060(4) 0.008(3) 0.027(3) 0.025(3)
O1 0.040(2) 0.0443(18) 0.048(2) 0.0043(15) 0.0006(16) -0.0056(15)
O2 0.040(2) 0.059(2) 0.055(2) 0.0012(17) -0.0130(17) 0.0092(17)

loop_
_atom_type_symbol
_atom_type_description
_atom_type_scat_dispersion_real
_atom_type_scat_dispersion_imag
_atom_type_scat_source
C C 0.0033 0.0016 'International Tables Vol C Tables 4.2.6.8 and 6.1.1.4'
H H 0.0000 0.0000 'International Tables Vol C Tables 4.2.6.8 and 6.1.1.4'
N N 0.0061 0.0033 'International Tables Vol C Tables 4.2.6.8 and 6.1.1.4'
O O 0.0106 0.0060 'International Tables Vol C Tables 4.2.6.8 and 6.1.1.4'
Mo Mo -1.6832 0.6857 'International Tables Vol C Tables 4.2.6.8 and 6.1.1.4'
S S 0.1246 0.1234 'International Tables Vol C Tables 4.2.6.8 and 6.1.1.4'

loop_
_geom_angle_atom_site_label_1
_geom_angle_atom_site_label_2
_geom_angle_atom_site_label_3
_geom_angle
_geom_angle_site_symmetry_1
_geom_angle_site_symmetry_3
_geom_angle_publ_flag
O1 Mo O2 106.80(19) . . ?
O1 Mo N11 154.59(14) . . ?
O2 Mo N11 90.21(18) . . ?
O1 Mo N21 90.21(16) . . ?
O2 Mo N21 155.39(16) . . ?
N11 Mo N21 80.52(15) . . ?
O1 Mo S2 107.41(14) . . ?
O2 Mo S2 92.72(15) . . ?
N11 Mo S2 90.03(12) . . ?
N21 Mo S2 64.76(10) . . ?
O1 Mo S1 91.68(15) . . ?
O2 Mo S1 108.37(13) . . ?
N11 Mo S1 64.63(12) . . ?
N21 Mo S1 88.27(10) . . ?
S2 Mo S1 146.28(7) . . ?
C12 S1 Mo 85.04(16) . . ?
N11 C12 C13 121.5(4) . . ?
N11 C12 S1 109.2(3) . . ?
C13 C12 S1 129.3(3) . . ?
C16 N11 C12 119.7(4) . . ?
C16 N11 Mo 138.9(3) . . ?
C12 N11 Mo 101.1(3) . . ?
N11 C16 C15 121.6(4) . . ?
C16 C15 C14 119.1(4) . . ?
C15 C14 C13 120.0(4) . . ?
C14 C13 C12 118.1(4) . . ?
C14 C13 C17 121.6(4) . . ?
C12 C13 C17 120.3(4) . . ?
O19 C17 O18 124.1(4) . . ?
O19 C17 C13 124.5(4) . . ?
O18 C17 C13 111.3(4) . . ?
C17 O18 C20 115.6(4) . . ?
C22 S2 Mo 85.53(18) . . ?
N21 C22 C23 121.6(4) . . ?
N21 C22 S2 108.9(3) . . ?
C23 C22 S2 129.5(3) . . ?
C26 N21 C22 119.7(4) . . ?
C26 N21 Mo 139.0(3) . . ?
C22 N21 Mo 100.6(3) . . ?
N21 C26 C25 121.5(4) . . ?
C26 C25 C24 119.1(4) . . ?
C25 C24 C23 120.4(5) . . ?
C22 C23 C24 117.6(4) . . ?
C22 C23 C27 120.5(4) . . ?
C24 C23 C27 121.9(5) . . ?
O29 C27 O28 124.4(5) . . ?
O29 C27 C23 123.5(5) . . ?
O28 C27 C23 111.9(4) . . ?
C27 O28 C30 115.9(5) . . ?

loop_
_geom_bond_atom_site_label_1
_geom_bond_atom_site_label_2
_geom_bond_distance
_geom_bond_site_symmetry_2
_geom_bond_publ_flag
Mo O1 1.697(3) . ?
Mo O2 1.701(4) . ?
Mo N11 2.309(4) . ?
Mo N21 2.317(5) . ?
Mo S2 2.445(2) . ?
Mo S1 2.452(2) . ?
S1 C12 1.761(4) . ?
C12 N11 1.352(5) . ?
C12 C13 1.391(6) . ?
N11 C16 1.340(6) . ?
C16 C15 1.376(7) . ?
C15 C14 1.381(7) . ?
C14 C13 1.387(6) . ?
C13 C17 1.492(6) . ?
C17 O19 1.201(6) . ?
C17 O18 1.336(6) . ?
O18 C20 1.448(6) . ?
S2 C22 1.759(5) . ?
C22 N21 1.366(5) . ?
C22 C23 1.385(7) . ?
N21 C26 1.339(6) . ?
C26 C25 1.374(7) . ?
C25 C24 1.380(7) . ?
C24 C23 1.392(6) . ?
C23 C27 1.493(6) . ?
C27 O29 1.202(6) . ?
C27 O28 1.324(7) . ?
O28 C30 1.446(6) . ?
